data_9017241
loop_
_publ_author_name
'Friis, H.'
'Larsen, A. O.'
'Kampf, A. R.'
'Evans, R. J.'
Selbekk
'Sanchez, A. A.'
'Kihle, J.'

_publ_section_title
;
 Peterandresenite, Mn4Nb6O19*14H2O, a new mineral containing the Lindqvist ion
 from a syenite pegmatite of the Larvik Plutonic Complex, southern Norway
;
_journal_name_full 'European Journal of Mineralogy'
_journal_page_first 567
_journal_page_last 576
_journal_volume 26
_journal_year 2014
_chemical_compound_source 'Larvik Plutonic Complex, southern Norway'
_chemical_formula_sum 'H28 Mn4 Nb6 O33'
_chemical_name_mineral Peterandresenite
_space_group_IT_number 12
_space_group_name_Hall '-C 2y'
_space_group_name_H-M_alt 'C 1 2/m 1'
_symmetry_space_group_name_H-M 'C 1 2/m 1'
_cell_angle_alpha 90
_cell_angle_beta 118.632
_cell_angle_gamma 90
_cell_length_a 15.3444
_cell_length_b 9.4158
_cell_length_c 11.2858
_cell_formula_units_Z 2
_cell_volume 1431.177
_database_code_amcsd 0020979
_exptl_crystal_density_diffrn 3.094
_cod_data_source_file inputs/fixed/downloads/08/08610.cif
_cod_data_source_block 08610
_cod_original_formula_sum 'Mn4 Nb6 O33 H28'
_cod_database_code 9017241

loop_
_space_group_symop_operation_xyz
x,y,z
1/2+x,1/2+y,z
x,-y,z
1/2+x,1/2-y,z
-x,y,-z
1/2-x,1/2+y,-z
-x,-y,-z
1/2-x,1/2-y,-z

loop_
_atom_site_aniso_label
_atom_site_aniso_U_11
_atom_site_aniso_U_22
_atom_site_aniso_U_33
_atom_site_aniso_U_12
_atom_site_aniso_U_13
_atom_site_aniso_U_23
Mn1 0.01000 0.00920 0.01640 0.00000 0.00671 0.00000
Mn2 0.01860 0.01560 0.01050 0.00000 0.00288 0.00000
Nb1 0.00878 0.00765 0.01002 0.00038 0.00432 -0.00088
Nb2 0.00828 0.00984 0.00727 0.00000 0.00284 0.00000
O1 0.01080 0.00800 0.01000 0.00000 0.00440 0.00000
O2 0.01660 0.01350 0.02320 0.00280 0.01070 -0.00290
O3 0.01170 0.01230 0.00990 -0.00140 0.00360 0.00160
O4 0.01250 0.00800 0.01390 0.00000 0.00680 0.00000
O5 0.01110 0.00980 0.01240 0.00000 0.00640 0.00000
O6 0.01040 0.01060 0.01110 0.00180 0.00460 0.00040
O7 0.01800 0.02050 0.00910 0.00000 0.00150 0.00000
O8 0.03090 0.05000 0.02130 0.00000 0.00710 0.00000
O9 0.04500 0.01470 0.01420 0.00000 -0.00450 0.00000
O10 0.03610 0.01670 0.02010 0.00470 0.01190 0.00430
O11 0.02580 0.01930 0.02180 0.00190 0.00840 0.00560
O12 0.03500 0.06200 0.02580 0.00000 0.02060 0.00000

loop_
_atom_site_label
_atom_site_fract_x
_atom_site_fract_y
_atom_site_fract_z
_atom_site_U_iso_or_equiv
Mn1 0.20971 0.00000 0.37881 0.01177
Mn2 0.19176 0.00000 0.88830 0.01666
Nb1 0.41161 0.18053 0.54893 0.00889
Nb2 0.37731 0.00000 0.26979 0.00883
O1 0.50000 0.00000 0.50000 0.00990
O2 0.14688 0.17956 0.41135 0.01720
O3 0.47113 0.14527 0.27352 0.01200
O4 0.00000 0.21020 0.50000 0.01130
O5 0.35147 0.00000 0.57150 0.01080
O6 0.32164 0.14269 0.34960 0.01090
O7 0.28550 0.00000 0.09680 0.01800
O8 0.09290 0.00000 0.15970 0.03650
O9 0.08690 0.00000 0.68140 0.03270
O10 0.10035 0.16460 0.92110 0.02490
O11 0.27821 0.16860 0.84990 0.02350
O12 0.42810 0.00000 0.86850 0.03860
H81 0.05400 0.07400 0.14300 0.16000
H91 0.06600 0.06800 0.63600 0.03600
H101 0.07700 0.22400 0.86400 0.03000
H102 0.13800 0.21900 0.99500 0.12000
H111 0.24700 0.22100 0.78500 0.04200
H112 0.32200 0.13900 0.84800 0.07800
H121 0.43500 0.00000 0.81300 0.08000
H122 0.47000 0.00000 0.92900 0.15000

loop_
_cod_related_entry_id
_cod_related_entry_database
_cod_related_entry_code
1 AMCSD 0020979
